data_7154721
loop_
_publ_author_name
'Tyagi, Nidhi'
'Chakraborty, Ajanta'
'Singh, Udai P.'
'Roy, Partha'
'Ghosh, Kaushik'

_publ_section_title
;
 Mononuclear iron(iii) complexes of tridentate ligands with efficient
 nuclease activity and studies of their cytotoxicity.
;
_journal_issue 47
_journal_name_full 'Organic &amp; biomolecular chemistry'
_journal_page_first 11445
_journal_page_last 11458
_journal_paper_doi 10.1039/c5ob01623a
_journal_volume 13
_journal_year 2015
_chemical_formula_moiety 'C22 H16 Cl2 Fe N3 O'
_chemical_formula_sum 'C22 H16 Cl2 Fe N3 O'
_chemical_formula_weight 465.13
_chemical_name_systematic
;
 ?
;
_space_group_IT_number 2
_symmetry_cell_setting triclinic
_symmetry_space_group_name_Hall '-P 1'
_symmetry_space_group_name_H-M 'P -1'
_atom_sites_solution_hydrogens geom
_atom_sites_solution_primary direct
_atom_sites_solution_secondary difmap
_audit_creation_method SHELXL-97
_audit_update_record
;
2015-07-06 deposited with the CCDC.
2015-09-16 downloaded from the CCDC.
;
_cell_angle_alpha 90.320(7)
_cell_angle_beta 103.174(6)
_cell_angle_gamma 101.734(6)
_cell_formula_units_Z 2
_cell_length_a 8.5037(11)
_cell_length_b 8.8542(13)
_cell_length_c 13.785(2)
_cell_measurement_temperature 293(2)
_cell_measurement_theta_max 28.41
_cell_measurement_theta_min 1.52
_cell_volume 988.0(2)
_computing_cell_refinement 'Bruker SHELXTL-NT'
_computing_data_collection 'Bruker Kappa Apex'
_computing_data_reduction 'Bruker SAINT + NT'
_computing_structure_refinement 'SHELXL-97 (Sheldrick, 1997)'
_computing_structure_solution 'SHELXS-97 (Sheldrick, 1990)'
_diffrn_ambient_temperature 293(2)
_diffrn_measured_fraction_theta_full 0.981
_diffrn_measured_fraction_theta_max 0.981
_diffrn_measurement_device_type 'CCD area detector'
_diffrn_measurement_method 'phi and omega scans'
_diffrn_radiation_monochromator graphite
_diffrn_radiation_source 'fine-focus sealed tube'
_diffrn_radiation_type MoK\a
_diffrn_radiation_wavelength 0.71073
_diffrn_reflns_av_R_equivalents 0.0413
_diffrn_reflns_av_sigmaI/netI 0.0335
_diffrn_reflns_limit_h_max 11
_diffrn_reflns_limit_h_min -11
_diffrn_reflns_limit_k_max 11
_diffrn_reflns_limit_k_min -11
_diffrn_reflns_limit_l_max 17
_diffrn_reflns_limit_l_min -18
_diffrn_reflns_number 23740
_diffrn_reflns_theta_full 28.41
_diffrn_reflns_theta_max 28.41
_diffrn_reflns_theta_min 1.52
_exptl_absorpt_coefficient_mu 1.053
_exptl_absorpt_correction_T_max 0.891
_exptl_absorpt_correction_T_min 0.807
_exptl_absorpt_correction_type none
_exptl_crystal_colour brown
_exptl_crystal_density_diffrn 1.564
_exptl_crystal_density_method 'not measured'
_exptl_crystal_description block
_exptl_crystal_F_000 474
_exptl_crystal_size_max 0.28
_exptl_crystal_size_mid 0.17
_exptl_crystal_size_min 0.11
_refine_diff_density_max 0.714
_refine_diff_density_min -0.747
_refine_diff_density_rms 0.225
_refine_ls_extinction_coef 0.033(3)
_refine_ls_extinction_expression Fc^*^=kFc[1+0.001xFc^2^\l^3^/sin(2\q)]^-1/4^
_refine_ls_extinction_method SHELXL
_refine_ls_goodness_of_fit_ref 1.153
_refine_ls_hydrogen_treatment constr
_refine_ls_matrix_type full
_refine_ls_number_parameters 263
_refine_ls_number_reflns 4862
_refine_ls_number_restraints 0
_refine_ls_restrained_S_all 1.153
_refine_ls_R_factor_all 0.0600
_refine_ls_R_factor_gt 0.0405
_refine_ls_shift/su_max 0.000
_refine_ls_shift/su_mean 0.000
_refine_ls_structure_factor_coef Fsqd
_refine_ls_weighting_details 'calc w=1/[\s^2^(Fo^2^)+(0.0794P)^2^+0.0387P] where P=(Fo^2^+2Fc^2^)/3'
_refine_ls_weighting_scheme calc
_refine_ls_wR_factor_gt 0.1143
_refine_ls_wR_factor_ref 0.1382
_reflns_number_gt 3780
_reflns_number_total 4862
_reflns_threshold_expression >2sigma(I)
_cod_data_source_file c5ob01623a2.cif
_cod_data_source_block ups997kgnt155_0m
_cod_depositor_comments 'Adding full bibliography for 7154720--7154723.cif.'
_cod_original_cell_volume 988.1(2)
_cod_database_code 7154721

loop_
_symmetry_equiv_pos_as_xyz
'x, y, z'
'-x, -y, -z'

loop_
_atom_site_label
_atom_site_type_symbol
_atom_site_fract_x
_atom_site_fract_y
_atom_site_fract_z
_atom_site_U_iso_or_equiv
_atom_site_adp_type
_atom_site_occupancy
_atom_site_symmetry_multiplicity
_atom_site_calc_flag
_atom_site_refinement_flags
Fe1 Fe 0.09436(4) 0.46796(4) 0.30101(2) 0.03376(15) Uani 1 1 d .
Cl1 Cl 0.36217(7) 0.58319(8) 0.36126(5) 0.0498(2) Uani 1 1 d .
Cl2 Cl 0.08191(9) 0.26872(9) 0.19988(6) 0.0587(2) Uani 1 1 d .
O1 O 0.0404(2) 0.6330(2) 0.22465(14) 0.0470(5) Uani 1 1 d .
C1 C -0.0960(3) 0.6657(3) 0.16940(19) 0.0387(5) Uani 1 1 d .
C2 C -0.0760(3) 0.7842(3) 0.1014(2) 0.0539(7) Uani 1 1 d .
H2 H 0.0295 0.8339 0.0972 0.065 Uiso 1 1 calc R
C3 C -0.2101(4) 0.8252(3) 0.0427(2) 0.0555(7) Uani 1 1 d .
H3 H -0.1943 0.9027 -0.0015 0.067 Uiso 1 1 calc R
C4 C -0.3723(3) 0.7544(3) 0.04650(19) 0.0423(6) Uani 1 1 d .
C5 C -0.5112(4) 0.7985(3) -0.0156(2) 0.0527(7) Uani 1 1 d .
H5 H -0.4947 0.8761 -0.0597 0.063 Uiso 1 1 calc R
C6 C -0.6681(4) 0.7298(3) -0.0120(2) 0.0531(7) Uani 1 1 d .
H6 H -0.7577 0.7608 -0.0529 0.064 Uiso 1 1 calc R
C7 C -0.6938(3) 0.6133(3) 0.0533(2) 0.0485(6) Uani 1 1 d .
H7 H -0.8010 0.5668 0.0560 0.058 Uiso 1 1 calc R
C8 C -0.5622(3) 0.5658(3) 0.11388(18) 0.0389(5) Uani 1 1 d .
H8 H -0.5823 0.4864 0.1562 0.047 Uiso 1 1 calc R
C9 C -0.3986(3) 0.6344(3) 0.11324(17) 0.0331(5) Uani 1 1 d .
C10 C -0.2542(3) 0.5904(2) 0.17572(17) 0.0314(5) Uani 1 1 d .
C11 C -0.2769(3) 0.4737(3) 0.24541(17) 0.0321(5) Uani 1 1 d .
H11 H -0.3843 0.4312 0.2497 0.039 Uiso 1 1 calc R
C12 C -0.0720(3) 0.2852(2) 0.44212(17) 0.0319(5) Uani 1 1 d .
C13 C -0.0978(3) 0.1848(3) 0.5175(2) 0.0421(6) Uani 1 1 d .
H13 H -0.2038 0.1341 0.5200 0.051 Uiso 1 1 calc R
C14 C 0.0371(3) 0.1631(3) 0.58770(19) 0.0443(6) Uani 1 1 d .
H14 H 0.0233 0.0960 0.6383 0.053 Uiso 1 1 calc R
C15 C 0.1941(3) 0.2407(3) 0.58353(19) 0.0434(6) Uani 1 1 d .
H15 H 0.2865 0.2262 0.6307 0.052 Uiso 1 1 calc R
C16 C 0.2102(3) 0.3387(3) 0.50893(19) 0.0390(5) Uani 1 1 d .
H16 H 0.3154 0.3922 0.5069 0.047 Uiso 1 1 calc R
C17 C -0.3536(3) 0.1973(2) 0.34136(17) 0.0320(5) Uani 1 1 d .
C18 C -0.3626(3) 0.0789(3) 0.2742(2) 0.0434(6) Uani 1 1 d .
H18 H -0.2741 0.0749 0.2458 0.052 Uiso 1 1 calc R
C19 C -0.5063(4) -0.0348(3) 0.2493(2) 0.0532(7) Uani 1 1 d .
H19 H -0.5143 -0.1161 0.2042 0.064 Uiso 1 1 calc R
C20 C -0.6370(3) -0.0276(3) 0.2912(2) 0.0535(7) Uani 1 1 d .
H20 H -0.7328 -0.1043 0.2745 0.064 Uiso 1 1 calc R
C21 C -0.6266(3) 0.0908(3) 0.3568(2) 0.0528(7) Uani 1 1 d .
H21 H -0.7157 0.0949 0.3846 0.063 Uiso 1 1 calc R
C22 C -0.4840(3) 0.2062(3) 0.3830(2) 0.0423(6) Uani 1 1 d .
H22 H -0.4771 0.2877 0.4277 0.051 Uiso 1 1 calc R
N3 N -0.1576(2) 0.4229(2) 0.30304(14) 0.0313(4) Uani 1 1 d .
N2 N -0.2027(2) 0.3135(2) 0.37025(15) 0.0367(5) Uani 1 1 d .
N1 N 0.0795(2) 0.3618(2) 0.43723(14) 0.0331(4) Uani 1 1 d .

loop_
_atom_site_aniso_label
_atom_site_aniso_U_11
_atom_site_aniso_U_22
_atom_site_aniso_U_33
_atom_site_aniso_U_23
_atom_site_aniso_U_13
_atom_site_aniso_U_12
Fe1 0.0277(2) 0.0395(2) 0.0323(2) 0.00609(15) 0.00518(14) 0.00481(14)
Cl1 0.0317(3) 0.0594(4) 0.0492(4) 0.0104(3) 0.0020(3) -0.0030(3)
Cl2 0.0562(4) 0.0681(5) 0.0506(4) -0.0150(4) 0.0050(3) 0.0193(3)
O1 0.0329(8) 0.0499(11) 0.0542(12) 0.0219(9) 0.0071(8) 0.0029(7)
C1 0.0409(12) 0.0354(12) 0.0383(14) 0.0100(10) 0.0083(10) 0.0054(10)
C2 0.0487(15) 0.0506(16) 0.0597(19) 0.0259(14) 0.0141(13) 0.0020(12)
C3 0.0655(18) 0.0445(15) 0.0542(18) 0.0257(13) 0.0130(14) 0.0067(13)
C4 0.0567(15) 0.0366(13) 0.0329(13) 0.0071(10) 0.0044(11) 0.0150(11)
C5 0.073(2) 0.0464(15) 0.0363(15) 0.0105(12) -0.0006(13) 0.0224(14)
C6 0.0604(17) 0.0566(17) 0.0403(16) 0.0002(13) -0.0074(12) 0.0294(14)
C7 0.0454(14) 0.0588(17) 0.0393(15) -0.0029(12) -0.0017(11) 0.0195(12)
C8 0.0422(12) 0.0422(13) 0.0314(13) 0.0026(10) 0.0037(10) 0.0124(10)
C9 0.0428(12) 0.0312(11) 0.0253(11) 0.0003(9) 0.0047(9) 0.0118(9)
C10 0.0380(11) 0.0286(11) 0.0267(12) 0.0034(9) 0.0055(9) 0.0073(9)
C11 0.0313(10) 0.0323(11) 0.0324(12) 0.0059(9) 0.0077(9) 0.0057(8)
C12 0.0325(10) 0.0308(11) 0.0309(12) 0.0032(9) 0.0042(9) 0.0065(8)
C13 0.0403(12) 0.0449(14) 0.0396(14) 0.0150(11) 0.0083(11) 0.0059(10)
C14 0.0530(14) 0.0448(14) 0.0340(14) 0.0140(11) 0.0066(11) 0.0114(11)
C15 0.0447(13) 0.0491(15) 0.0331(14) 0.0046(11) -0.0022(11) 0.0148(11)
C16 0.0333(11) 0.0457(14) 0.0354(13) 0.0014(11) 0.0024(10) 0.0084(10)
C17 0.0304(10) 0.0300(11) 0.0324(12) 0.0083(9) 0.0023(9) 0.0039(8)
C18 0.0523(14) 0.0413(14) 0.0388(14) 0.0063(11) 0.0128(12) 0.0126(11)
C19 0.0724(19) 0.0361(14) 0.0428(16) -0.0051(12) 0.0021(14) 0.0052(13)
C20 0.0461(14) 0.0391(14) 0.0608(19) 0.0126(13) -0.0036(13) -0.0065(11)
C21 0.0377(13) 0.0471(16) 0.073(2) 0.0118(15) 0.0183(13) 0.0020(11)
C22 0.0391(12) 0.0354(13) 0.0529(16) 0.0030(11) 0.0138(11) 0.0055(10)
N3 0.0313(9) 0.0303(9) 0.0312(10) 0.0079(8) 0.0061(8) 0.0051(7)
N2 0.0295(9) 0.0389(11) 0.0371(11) 0.0164(9) 0.0034(8) 0.0017(8)
N1 0.0298(9) 0.0363(10) 0.0309(10) 0.0036(8) 0.0029(8) 0.0063(7)

loop_
_atom_type_symbol
_atom_type_description
_atom_type_scat_dispersion_real
_atom_type_scat_dispersion_imag
_atom_type_scat_source
C C 0.0033 0.0016 'International Tables Vol C Tables 4.2.6.8 and 6.1.1.4'
H H 0.0000 0.0000 'International Tables Vol C Tables 4.2.6.8 and 6.1.1.4'
N N 0.0061 0.0033 'International Tables Vol C Tables 4.2.6.8 and 6.1.1.4'
O O 0.0106 0.0060 'International Tables Vol C Tables 4.2.6.8 and 6.1.1.4'
Cl Cl 0.1484 0.1585 'International Tables Vol C Tables 4.2.6.8 and 6.1.1.4'
Fe Fe 0.3463 0.8444 'International Tables Vol C Tables 4.2.6.8 and 6.1.1.4'

loop_
_geom_angle_atom_site_label_1
_geom_angle_atom_site_label_2
_geom_angle_atom_site_label_3
_geom_angle
O1 Fe1 N3 83.35(7)
O1 Fe1 N1 143.35(8)
N3 Fe1 N1 74.42(7)
O1 Fe1 Cl2 109.19(7)
N3 Fe1 Cl2 97.02(6)
N1 Fe1 Cl2 102.25(6)
O1 Fe1 Cl1 95.11(5)
N3 Fe1 Cl1 153.15(6)
N1 Fe1 Cl1 92.18(5)
Cl2 Fe1 Cl1 108.67(3)
C1 O1 Fe1 135.81(15)
O1 C1 C10 123.2(2)
O1 C1 C2 116.7(2)
C10 C1 C2 120.1(2)
C3 C2 C1 120.2(2)
C3 C2 H2 119.9
C1 C2 H2 119.9
C2 C3 C4 122.2(2)
C2 C3 H3 118.9
C4 C3 H3 118.9
C3 C4 C5 121.4(2)
C3 C4 C9 119.6(2)
C5 C4 C9 118.9(2)
C6 C5 C4 121.4(3)
C6 C5 H5 119.3
C4 C5 H5 119.3
C5 C6 C7 119.7(2)
C5 C6 H6 120.2
C7 C6 H6 120.2
C8 C7 C6 120.7(3)
C8 C7 H7 119.7
C6 C7 H7 119.7
C7 C8 C9 121.5(2)
C7 C8 H8 119.3
C9 C8 H8 119.3
C8 C9 C4 117.8(2)
C8 C9 C10 124.3(2)
C4 C9 C10 117.9(2)
C1 C10 C11 120.94(19)
C1 C10 C9 119.9(2)
C11 C10 C9 119.1(2)
N3 C11 C10 124.4(2)
N3 C11 H11 117.8
C10 C11 H11 117.8
N1 C12 N2 116.60(19)
N1 C12 C13 122.3(2)
N2 C12 C13 121.0(2)
C14 C13 C12 118.3(2)
C14 C13 H13 120.9
C12 C13 H13 120.9
C13 C14 C15 120.1(2)
C13 C14 H14 119.9
C15 C14 H14 119.9
C16 C15 C14 118.6(2)
C16 C15 H15 120.7
C14 C15 H15 120.7
N1 C16 C15 123.0(2)
N1 C16 H16 118.5
C15 C16 H16 118.5
C18 C17 C22 121.4(2)
C18 C17 N2 119.3(2)
C22 C17 N2 119.3(2)
C17 C18 C19 118.8(2)
C17 C18 H18 120.6
C19 C18 H18 120.6
C20 C19 C18 120.2(3)
C20 C19 H19 119.9
C18 C19 H19 119.9
C21 C20 C19 120.3(2)
C21 C20 H20 119.9
C19 C20 H20 119.9
C20 C21 C22 120.7(3)
C20 C21 H21 119.7
C22 C21 H21 119.7
C17 C22 C21 118.6(3)
C17 C22 H22 120.7
C21 C22 H22 120.7
C11 N3 N2 116.43(18)
C11 N3 Fe1 128.55(15)
N2 N3 Fe1 114.78(12)
C12 N2 N3 114.30(17)
C12 N2 C17 120.16(18)
N3 N2 C17 120.41(17)
C12 N1 C16 117.7(2)
C12 N1 Fe1 115.39(14)
C16 N1 Fe1 125.50(16)

loop_
_geom_bond_atom_site_label_1
_geom_bond_atom_site_label_2
_geom_bond_distance
Fe1 O1 1.8776(17)
Fe1 N3 2.1051(18)
Fe1 N1 2.122(2)
Fe1 Cl2 2.2127(8)
Fe1 Cl1 2.2585(7)
O1 C1 1.321(3)
C1 C10 1.396(3)
C1 C2 1.421(3)
C2 C3 1.355(4)
C2 H2 0.9300
C3 C4 1.407(4)
C3 H3 0.9300
C4 C5 1.418(3)
C4 C9 1.426(3)
C5 C6 1.362(4)
C5 H5 0.9300
C6 C7 1.389(4)
C6 H6 0.9300
C7 C8 1.377(3)
C7 H7 0.9300
C8 C9 1.402(3)
C8 H8 0.9300
C9 C10 1.456(3)
C10 C11 1.429(3)
C11 N3 1.297(3)
C11 H11 0.9300
C12 N1 1.345(3)
C12 N2 1.376(3)
C12 C13 1.398(3)
C13 C14 1.369(3)
C13 H13 0.9300
C14 C15 1.386(4)
C14 H14 0.9300
C15 C16 1.362(3)
C15 H15 0.9300
C16 N1 1.360(3)
C16 H16 0.9300
C17 C18 1.374(4)
C17 C22 1.375(3)
C17 N2 1.445(3)
C18 C19 1.390(4)
C18 H18 0.9300
C19 C20 1.376(4)
C19 H19 0.9300
C20 C21 1.356(4)
C20 H20 0.9300
C21 C22 1.392(3)
C21 H21 0.9300
C22 H22 0.9300
N3 N2 1.401(2)
